data_4508273
loop_
_publ_author_name
'Mochida, Tomoyuki'
'Akasaka, Takahiro'
'Funasako, Yusuke'
'Nishio, Yutaka'
'Mori, Hatsumi'

_publ_section_title
;
 Crystal Architectures and Magnetic Properties of Alkylferrocenium Salts
 with FnTCNQ (n= 0, 2, 4): Effect of Substituents on the Self-Assembled
 Structures
;
_journal_issue 10
_journal_name_full 'Crystal Growth &amp; Design'
_journal_page_first 4460
_journal_paper_doi 10.1021/cg400954x
_journal_volume 13
_journal_year 2013
_chemical_formula_moiety ' C14 H18 Fe, 2(C12 H4 N4) '
_chemical_formula_sum 'C38 H26 Fe N8'
_chemical_formula_weight 650.52
_chemical_name_systematic
;
 ?
;
_space_group_IT_number 2
_symmetry_cell_setting triclinic
_symmetry_space_group_name_Hall '-P 1'
_symmetry_space_group_name_H-M 'P -1'
_atom_sites_solution_hydrogens geom
_atom_sites_solution_primary direct
_atom_sites_solution_secondary difmap
_audit_creation_method SHELXL-97
_cell_angle_alpha 86.928(3)
_cell_angle_beta 89.697(4)
_cell_angle_gamma 79.129(4)
_cell_formula_units_Z 4
_cell_length_a 7.675(2)
_cell_length_b 14.563(4)
_cell_length_c 28.821(7)
_cell_measurement_reflns_used 1147
_cell_measurement_temperature 173
_cell_measurement_theta_max 24.07
_cell_measurement_theta_min 2.79
_cell_volume 3159.0(14)
_computing_cell_refinement 'APEX2 (Bruker AXS, 2006)'
_computing_data_collection 'APEX2 (Bruker AXS, 2006)'
_computing_data_reduction 'SAINT (Bruker AXS, 2004)'
_computing_molecular_graphics 'XSHEL (Bruker AXS,2002)'
_computing_publication_material 'XCIF (Bruker AXS, 2001)'
_computing_structure_refinement 'SHELXL-97 (Sheldrick, 1997)'
_computing_structure_solution 'SHELXS-97 (Sheldrick, 1997)'
_diffrn_ambient_temperature 173
_diffrn_detector_area_resol_mean 8.333
_diffrn_measured_fraction_theta_full 0.993
_diffrn_measured_fraction_theta_max 0.993
_diffrn_measurement_device_type 'Bruker APEXII CCD area detector'
_diffrn_measurement_method 'phi and omega scans'
_diffrn_radiation_monochromator 'Bruker Helios multilayer confocal mirror'
_diffrn_radiation_source 'Bruker TXS fine-focus rotating anode'
_diffrn_radiation_type MoK\a
_diffrn_radiation_wavelength 0.71073
_diffrn_reflns_av_R_equivalents 0.0701
_diffrn_reflns_av_unetI/netI 0.1438
_diffrn_reflns_limit_h_max 7
_diffrn_reflns_limit_h_min -9
_diffrn_reflns_limit_k_max 17
_diffrn_reflns_limit_k_min -17
_diffrn_reflns_limit_l_max 34
_diffrn_reflns_limit_l_min -34
_diffrn_reflns_number 18110
_diffrn_reflns_theta_full 25.35
_diffrn_reflns_theta_max 25.35
_diffrn_reflns_theta_min 2.06
_exptl_absorpt_coefficient_mu 0.519
_exptl_absorpt_correction_T_max 0.9745
_exptl_absorpt_correction_T_min 0.8598
_exptl_absorpt_correction_type empirical
_exptl_absorpt_process_details
;
SADABS Sheldrick 1996
;
_exptl_crystal_colour black
_exptl_crystal_density_diffrn 1.368
_exptl_crystal_density_method 'not measured'
_exptl_crystal_description prism
_exptl_crystal_F_000 1344
_exptl_crystal_size_max 0.30
_exptl_crystal_size_mid 0.10
_exptl_crystal_size_min 0.05
_refine_diff_density_max 0.521
_refine_diff_density_min -0.397
_refine_diff_density_rms 0.074
_refine_ls_extinction_method none
_refine_ls_goodness_of_fit_ref 0.940
_refine_ls_hydrogen_treatment constr
_refine_ls_matrix_type full
_refine_ls_number_parameters 1000
_refine_ls_number_reflns 11505
_refine_ls_number_restraints 640
_refine_ls_restrained_S_all 0.935
_refine_ls_R_factor_all 0.1627
_refine_ls_R_factor_gt 0.0683
_refine_ls_shift/su_max 0.001
_refine_ls_shift/su_mean 0.000
_refine_ls_structure_factor_coef Fsqd
_refine_ls_weighting_details 'calc w=1/[\s^2^(Fo^2^)+(0.0473P)^2^+0.0000P] where P=(Fo^2^+2Fc^2^)/3'
_refine_ls_weighting_scheme calc
_refine_ls_wR_factor_gt 0.1204
_refine_ls_wR_factor_ref 0.1572
_reflns_number_gt 5498
_reflns_number_total 11505
_reflns_threshold_expression >2\s(I)
_cod_data_source_file cg400954x_si_002.cif
_cod_data_source_block 8-tBuF0
_cod_depositor_comments
;
The following automatic conversions were performed:

'_symmetry_cell_setting' value 'Triclinic' changed to 'triclinic'
according to /home/saulius/struct/CIF-dictionaries/cif_core.dic
dictionary named 'cif_core.dic' version 2.4.2 from 2011-04-26.

Automatic conversion script
Id: cif_fix_values 1891 2012-01-12 08:04:46Z andrius 
;
_cod_database_code 4508273

loop_
_symmetry_equiv_pos_as_xyz
'x, y, z'
'-x, -y, -z'

loop_
_atom_site_label
_atom_site_type_symbol
_atom_site_fract_x
_atom_site_fract_y
_atom_site_fract_z
_atom_site_U_iso_or_equiv
_atom_site_adp_type
_atom_site_occupancy
_atom_site_symmetry_multiplicity
_atom_site_calc_flag
_atom_site_refinement_flags
_atom_site_disorder_assembly
_atom_site_disorder_group
C26A C 0.2300(11) 0.9494(7) 0.1220(3) 0.058(3) Uani 0.657(5) 1 d PDU A 1
H26A H 0.1557 0.9015 0.1225 0.087 Uiso 0.657(5) 1 calc PR A 1
H26B H 0.1568 1.0109 0.1142 0.087 Uiso 0.657(5) 1 calc PR A 1
H26C H 0.2843 0.9496 0.1527 0.087 Uiso 0.657(5) 1 calc PR A 1
C27A C 0.4774(13) 0.8287(5) 0.0941(4) 0.067(3) Uani 0.657(5) 1 d PDU A 1
H27A H 0.3940 0.7853 0.0944 0.100 Uiso 0.657(5) 1 calc PR A 1
H27B H 0.5382 0.8234 0.1242 0.100 Uiso 0.657(5) 1 calc PR A 1
H27C H 0.5650 0.8132 0.0695 0.100 Uiso 0.657(5) 1 calc PR A 1
C28A C 0.2814(13) 0.9379(7) 0.0373(3) 0.061(3) Uani 0.657(5) 1 d PDU A 1
H28A H 0.2038 0.8918 0.0363 0.091 Uiso 0.657(5) 1 calc PR A 1
H28B H 0.3695 0.9276 0.0125 0.091 Uiso 0.657(5) 1 calc PR A 1
H28C H 0.2102 1.0012 0.0330 0.091 Uiso 0.657(5) 1 calc PR A 1
C1A C 0.6226(14) 0.9424(6) 0.4408(3) 0.0312(19) Uani 0.657(5) 1 d PDU A 1
H1A H 0.6971 0.8824 0.4406 0.037 Uiso 0.657(5) 1 calc PR A 1
C2A C 0.6788(13) 1.0283(8) 0.4377(3) 0.033(2) Uani 0.657(5) 1 d PDU A 1
H2A H 0.7981 1.0373 0.4357 0.039 Uiso 0.657(5) 1 calc PR A 1
C3A C 0.5280(16) 1.0982(7) 0.4381(3) 0.037(2) Uani 0.657(5) 1 d PDU A 1
H3A H 0.5266 1.1637 0.4361 0.045 Uiso 0.657(5) 1 calc PR A 1
C4A C 0.3787(13) 1.0564(8) 0.4419(3) 0.038(2) Uani 0.657(5) 1 d PDU A 1
H4A H 0.2586 1.0879 0.4428 0.046 Uiso 0.657(5) 1 calc PR A 1
C5A C 0.4383(13) 0.9601(8) 0.4442(3) 0.0323(19) Uani 0.657(5) 1 d PDU A 1
H5A H 0.3657 0.9140 0.4476 0.039 Uiso 0.657(5) 1 calc PR A 1
C12A C 0.1319(11) 0.9174(11) 0.3520(3) 0.053(3) Uani 0.657(5) 1 d PDU A 1
H12A H 0.0583 0.8694 0.3508 0.079 Uiso 0.657(5) 1 calc PR A 1
H12B H 0.0631 0.9781 0.3408 0.079 Uiso 0.657(5) 1 calc PR A 1
H12C H 0.1696 0.9215 0.3842 0.079 Uiso 0.657(5) 1 calc PR A 1
C13A C 0.397(2) 0.7941(7) 0.3384(5) 0.060(4) Uani 0.657(5) 1 d PDU A 1
H13A H 0.3192 0.7483 0.3366 0.090 Uiso 0.657(5) 1 calc PR A 1
H13B H 0.4353 0.7962 0.3706 0.090 Uiso 0.657(5) 1 calc PR A 1
H13C H 0.5015 0.7757 0.3188 0.090 Uiso 0.657(5) 1 calc PR A 1
C14A C 0.2316(15) 0.8903(8) 0.2707(3) 0.064(3) Uani 0.657(5) 1 d PDU A 1
H14A H 0.1576 0.8427 0.2686 0.097 Uiso 0.657(5) 1 calc PR A 1
H14B H 0.3341 0.8758 0.2501 0.097 Uiso 0.657(5) 1 calc PR A 1
H14C H 0.1618 0.9520 0.2612 0.097 Uiso 0.657(5) 1 calc PR A 1
C15A C 0.7616(12) 0.9888(7) 0.1961(3) 0.051(2) Uani 0.657(5) 1 d PGDU A 1
H15A H 0.8605 0.9387 0.1951 0.061 Uiso 0.657(5) 1 calc PR A 1
C16A C 0.7658(15) 1.0852(6) 0.1925(4) 0.051(2) Uani 0.657(5) 1 d PDU A 1
H16A H 0.8703 1.1107 0.1881 0.062 Uiso 0.657(5) 1 calc PR A 1
C17A C 0.5939(13) 1.1383(8) 0.1962(4) 0.053(2) Uani 0.657(5) 1 d PDU A 1
H17A H 0.5599 1.2046 0.1949 0.064 Uiso 0.657(5) 1 calc PR A 1
C18A C 0.4829(16) 1.0718(7) 0.2022(6) 0.054(2) Uani 0.657(5) 1 d PDU A 1
H18A H 0.3580 1.0865 0.2062 0.065 Uiso 0.657(5) 1 calc PR A 1
C19A C 0.5831(12) 0.9809(8) 0.2015(4) 0.049(2) Uani 0.657(5) 1 d PDU A 1
H19A H 0.5384 0.9243 0.2042 0.059 Uiso 0.657(5) 1 calc PR A 1
C26B C 0.1808(14) 0.9635(15) 0.0908(9) 0.090(6) Uani 0.343(5) 1 d PDU A 2
H26D H 0.1174 0.9110 0.0909 0.135 Uiso 0.343(5) 1 calc PR A 2
H26E H 0.1377 1.0084 0.0650 0.135 Uiso 0.343(5) 1 calc PR A 2
H26F H 0.1600 0.9945 0.1202 0.135 Uiso 0.343(5) 1 calc PR A 2
C27B C 0.441(2) 0.8565(11) 0.1259(5) 0.057(5) Uani 0.343(5) 1 d PDU A 2
H27D H 0.3676 0.8080 0.1275 0.085 Uiso 0.343(5) 1 calc PR A 2
H27E H 0.4297 0.8889 0.1550 0.085 Uiso 0.343(5) 1 calc PR A 2
H27F H 0.5651 0.8274 0.1213 0.085 Uiso 0.343(5) 1 calc PR A 2
C28B C 0.450(3) 0.8687(14) 0.0441(6) 0.086(5) Uani 0.343(5) 1 d PDU A 2
H28D H 0.3830 0.8183 0.0411 0.128 Uiso 0.343(5) 1 calc PR A 2
H28E H 0.5755 0.8418 0.0495 0.128 Uiso 0.343(5) 1 calc PR A 2
H28F H 0.4373 0.9088 0.0154 0.128 Uiso 0.343(5) 1 calc PR A 2
C1B C 0.672(3) 0.9843(15) 0.4370(7) 0.035(3) Uani 0.343(5) 1 d PDU A 2
H1B H 0.7921 0.9531 0.4353 0.043 Uiso 0.343(5) 1 calc PR A 2
C2B C 0.612(2) 1.0848(14) 0.4368(6) 0.027(3) Uani 0.343(5) 1 d PDU A 2
H2B H 0.6845 1.1309 0.4358 0.033 Uiso 0.343(5) 1 calc PR A 2
C3B C 0.420(2) 1.1019(12) 0.4385(6) 0.027(3) Uani 0.343(5) 1 d PDU A 2
H3B H 0.3444 1.1616 0.4382 0.032 Uiso 0.343(5) 1 calc PR A 2
C4B C 0.363(2) 1.0123(14) 0.4409(6) 0.029(3) Uani 0.343(5) 1 d PDU A 2
H4B H 0.2438 1.0032 0.4427 0.034 Uiso 0.343(5) 1 calc PR A 2
C5B C 0.519(3) 0.9393(13) 0.4400(7) 0.035(3) Uani 0.343(5) 1 d PDU A 2
H5B H 0.5213 0.8738 0.4411 0.042 Uiso 0.343(5) 1 calc PR A 2
C12B C 0.1039(16) 0.926(2) 0.3357(7) 0.053(6) Uani 0.343(5) 1 d PDU A 2
H12D H 0.0366 0.8758 0.3339 0.080 Uiso 0.343(5) 1 calc PR A 2
H12E H 0.0504 0.9794 0.3148 0.080 Uiso 0.343(5) 1 calc PR A 2
H12F H 0.1015 0.9465 0.3676 0.080 Uiso 0.343(5) 1 calc PR A 2
C13B C 0.372(4) 0.8035(13) 0.3524(8) 0.043(5) Uani 0.343(5) 1 d PDU A 2
H13D H 0.2952 0.7572 0.3503 0.064 Uiso 0.343(5) 1 calc PR A 2
H13E H 0.3770 0.8210 0.3846 0.064 Uiso 0.343(5) 1 calc PR A 2
H13F H 0.4916 0.7767 0.3420 0.064 Uiso 0.343(5) 1 calc PR A 2
C14B C 0.313(3) 0.8578(13) 0.2711(4) 0.040(5) Uani 0.343(5) 1 d PDU A 2
H14D H 0.2411 0.8093 0.2678 0.061 Uiso 0.343(5) 1 calc PR A 2
H14E H 0.4371 0.8319 0.2645 0.061 Uiso 0.343(5) 1 calc PR A 2
H14F H 0.2698 0.9109 0.2491 0.061 Uiso 0.343(5) 1 calc PR A 2
C15B C 0.611(2) 1.0008(17) 0.2077(9) 0.053(3) Uani 0.343(5) 1 d PGDU A 2
H15B H 0.6250 0.9361 0.2167 0.064 Uiso 0.343(5) 1 calc PR A 2
C16B C 0.756(3) 1.0468(13) 0.1995(8) 0.052(3) Uani 0.343(5) 1 d PDU A 2
H16B H 0.8779 1.0196 0.1979 0.062 Uiso 0.343(5) 1 calc PR A 2
C17B C 0.676(2) 1.1427(13) 0.1943(7) 0.043(3) Uani 0.343(5) 1 d PDU A 2
H17B H 0.7379 1.1934 0.1906 0.052 Uiso 0.343(5) 1 calc PR A 2
C18B C 0.489(2) 1.1499(13) 0.1954(6) 0.046(3) Uani 0.343(5) 1 d PDU A 2
H18B H 0.4062 1.2072 0.1925 0.056 Uiso 0.343(5) 1 calc PR A 2
C19B C 0.444(3) 1.0600(12) 0.2013(13) 0.049(3) Uani 0.343(5) 1 d PDU A 2
H19B H 0.3294 1.0438 0.2009 0.059 Uiso 0.343(5) 1 calc PR A 2
C6 C 0.5981(6) 0.9521(4) 0.32163(16) 0.0321(13) Uani 1 1 d . A .
H6 H 0.6810 0.8903 0.3212 0.039 Uiso 1 1 calc R . .
C7 C 0.6487(7) 1.0396(4) 0.32022(17) 0.0375(14) Uani 1 1 d . A .
H7 H 0.7728 1.0513 0.3179 0.045 Uiso 1 1 calc R . .
C8 C 0.4934(7) 1.1083(4) 0.32115(16) 0.0355(14) Uani 1 1 d . A .
H8 H 0.4870 1.1776 0.3195 0.043 Uiso 1 1 calc R . .
C9 C 0.3479(7) 1.0618(4) 0.32300(16) 0.0308(13) Uani 1 1 d . A .
H9 H 0.2203 1.0932 0.3239 0.037 Uiso 1 1 calc R . .
C10 C 0.4098(7) 0.9650(3) 0.32301(16) 0.0260(12) Uani 1 1 d . A .
C11 C 0.2965(7) 0.8912(4) 0.32124(16) 0.0401(14) Uani 1 1 d DU . .
C20 C 0.6801(7) 0.9860(4) 0.08101(18) 0.0421(15) Uani 1 1 d . A .
H20 H 0.7606 0.9234 0.0812 0.051 Uiso 1 1 calc R . .
C21 C 0.7368(7) 1.0736(4) 0.07801(18) 0.0407(15) Uani 1 1 d . A .
H21 H 0.8614 1.0839 0.0744 0.049 Uiso 1 1 calc R . .
C22 C 0.5809(8) 1.1435(4) 0.07918(17) 0.0383(14) Uani 1 1 d . A .
H22 H 0.5760 1.2127 0.0768 0.046 Uiso 1 1 calc R . .
C23 C 0.4342(7) 1.0986(4) 0.08286(17) 0.0371(14) Uani 1 1 d . A .
H23 H 0.3075 1.1310 0.0845 0.045 Uiso 1 1 calc R . .
C24 C 0.4937(7) 1.0005(3) 0.08402(16) 0.0301(13) Uani 1 1 d . A .
C25 C 0.3777(7) 0.9272(4) 0.08511(18) 0.0481(15) Uani 1 1 d DU . .
C29 C 0.5716(7) 0.2882(3) 0.50574(16) 0.0271(12) Uani 1 1 d . . .
C30 C 0.8670(7) 0.1989(4) 0.51303(18) 0.0341(13) Uani 1 1 d . . .
C31 C 0.7561(6) 0.2852(3) 0.49816(15) 0.0261(12) Uani 1 1 d . . .
C32 C 0.8232(6) 0.3589(3) 0.47678(16) 0.0257(12) Uani 1 1 d . . .
C33 C 0.7076(6) 0.4443(3) 0.46194(16) 0.0274(12) Uani 1 1 d . . .
H33 H 0.5833 0.4506 0.4666 0.033 Uiso 1 1 calc R . .
C34 C 1.0100(6) 0.3522(3) 0.46899(15) 0.0235(11) Uani 1 1 d . . .
H34 H 1.0894 0.2961 0.4784 0.028 Uiso 1 1 calc R . .
C35 C 0.7731(6) 0.5160(3) 0.44134(15) 0.0260(12) Uani 1 1 d . . .
H35 H 0.6933 0.5718 0.4317 0.031 Uiso 1 1 calc R . .
C36 C 1.0745(6) 0.4240(3) 0.44860(15) 0.0255(12) Uani 1 1 d . . .
H36 H 1.1988 0.4174 0.4440 0.031 Uiso 1 1 calc R . .
C37 C 0.9602(6) 0.5105(3) 0.43356(15) 0.0220(11) Uani 1 1 d . . .
C38 C 1.0265(6) 0.5840(3) 0.41338(16) 0.0255(12) Uani 1 1 d . . .
C39 C 0.9180(7) 0.6719(4) 0.39801(18) 0.0321(13) Uani 1 1 d . . .
C40 C 1.2130(7) 0.5789(3) 0.40622(16) 0.0294(12) Uani 1 1 d . . .
C41 C 0.6016(7) 0.3240(3) 0.37865(16) 0.0253(12) Uani 1 1 d . . .
C42 C 0.8954(6) 0.2334(3) 0.38296(17) 0.0270(12) Uani 1 1 d . . .
C43 C 0.7853(6) 0.3192(3) 0.36963(16) 0.0243(11) Uani 1 1 d . . .
C44 C 0.8513(6) 0.3939(3) 0.34794(15) 0.0232(11) Uani 1 1 d . . .
C45 C 0.7365(6) 0.4794(3) 0.33413(15) 0.0216(11) Uani 1 1 d . . .
H45 H 0.6131 0.4863 0.3402 0.026 Uiso 1 1 calc R . .
C46 C 1.0352(6) 0.3877(3) 0.33894(15) 0.0240(11) Uani 1 1 d . . .
H46 H 1.1153 0.3318 0.3482 0.029 Uiso 1 1 calc R . .
C47 C 0.7990(6) 0.5509(3) 0.31260(15) 0.0232(11) Uani 1 1 d . . .
H47 H 0.7183 0.6067 0.3035 0.028 Uiso 1 1 calc R . .
C48 C 1.0992(6) 0.4592(3) 0.31756(15) 0.0242(11) Uani 1 1 d . . .
H48 H 1.2230 0.4527 0.3121 0.029 Uiso 1 1 calc R . .
C49 C 0.9829(6) 0.5448(3) 0.30309(15) 0.0247(12) Uani 1 1 d . . .
C50 C 1.0463(6) 0.6179(3) 0.27967(16) 0.0276(12) Uani 1 1 d . . .
C51 C 0.9311(7) 0.7026(4) 0.26481(17) 0.0326(13) Uani 1 1 d . . .
C52 C 1.2302(7) 0.6117(3) 0.26929(17) 0.0287(12) Uani 1 1 d . . .
C53 C 0.6276(7) 0.3482(3) 0.25260(16) 0.0261(12) Uani 1 1 d . . .
C54 C 0.9193(7) 0.2517(4) 0.25772(17) 0.0273(12) Uani 1 1 d . . .
C55 C 0.8138(6) 0.3398(3) 0.24239(15) 0.0242(11) Uani 1 1 d . . .
C56 C 0.8842(6) 0.4100(3) 0.21955(15) 0.0225(11) Uani 1 1 d . . .
C57 C 0.7747(6) 0.4972(3) 0.20359(16) 0.0251(12) Uani 1 1 d . . .
H57 H 0.6504 0.5069 0.2089 0.030 Uiso 1 1 calc R . .
C58 C 1.0699(6) 0.3992(3) 0.21079(15) 0.0239(11) Uani 1 1 d . . .
H58 H 1.1459 0.3425 0.2210 0.029 Uiso 1 1 calc R . .
C59 C 0.8450(6) 0.5654(3) 0.18129(15) 0.0239(11) Uani 1 1 d . . .
H59 H 0.7692 0.6223 0.1713 0.029 Uiso 1 1 calc R . .
C60 C 1.1411(6) 0.4672(3) 0.18842(15) 0.0250(12) Uani 1 1 d . . .
H60 H 1.2654 0.4575 0.1832 0.030 Uiso 1 1 calc R . .
C61 C 1.0313(6) 0.5540(3) 0.17243(15) 0.0211(11) Uani 1 1 d . . .
C62 C 1.1047(6) 0.6235(3) 0.14928(16) 0.0248(11) Uani 1 1 d . . .
C63 C 1.0016(7) 0.7115(4) 0.13394(18) 0.0343(13) Uani 1 1 d . . .
C64 C 1.2902(7) 0.6121(3) 0.13977(16) 0.0277(12) Uani 1 1 d . . .
C65 C 0.6812(7) 0.3618(3) 0.12366(16) 0.0278(12) Uani 1 1 d . . .
C66 C 0.9794(7) 0.2717(4) 0.12902(16) 0.0278(12) Uani 1 1 d . . .
C67 C 0.8660(6) 0.3572(3) 0.11318(16) 0.0261(12) Uani 1 1 d . . .
C68 C 0.9292(6) 0.4289(3) 0.08906(15) 0.0217(11) Uani 1 1 d . . .
C69 C 0.8128(6) 0.5134(3) 0.07354(16) 0.0277(12) Uani 1 1 d . . .
H69 H 0.6892 0.5202 0.0793 0.033 Uiso 1 1 calc R . .
C70 C 1.1144(6) 0.4215(3) 0.07897(16) 0.0272(12) Uani 1 1 d . . .
H70 H 1.1950 0.3660 0.0887 0.033 Uiso 1 1 calc R . .
C71 C 0.8756(6) 0.5834(3) 0.05092(16) 0.0277(12) Uani 1 1 d . . .
H71 H 0.7947 0.6389 0.0415 0.033 Uiso 1 1 calc R . .
C72 C 1.1762(6) 0.4918(3) 0.05596(15) 0.0283(12) Uani 1 1 d . . .
H72 H 1.2996 0.4847 0.0498 0.034 Uiso 1 1 calc R . .
C73 C 1.0601(6) 0.5773(3) 0.04056(16) 0.0271(12) Uani 1 1 d . . .
C74 C 1.1227(6) 0.6484(4) 0.01627(16) 0.0294(12) Uani 1 1 d . . .
C75 C 1.0106(7) 0.7335(4) -0.00013(18) 0.0352(14) Uani 1 1 d . . .
C76 C 1.3059(8) 0.6420(4) 0.00518(18) 0.0365(14) Uani 1 1 d . . .
Fe1 Fe 0.51155(10) 1.02212(5) 0.38092(2) 0.0277(2) Uani 1 1 d . . .
Fe2 Fe 0.60337(11) 1.06038(6) 0.13952(3) 0.0385(2) Uani 1 1 d . . .
N1 N 0.4245(6) 0.2876(3) 0.51219(15) 0.0375(11) Uani 1 1 d . . .
N2 N 0.9547(6) 0.1288(4) 0.52526(18) 0.0576(15) Uani 1 1 d . . .
N3 N 0.8380(6) 0.7422(3) 0.38594(17) 0.0487(13) Uani 1 1 d . . .
N4 N 1.3635(6) 0.5753(3) 0.40115(16) 0.0463(13) Uani 1 1 d . . .
N5 N 0.4530(6) 0.3256(3) 0.38644(15) 0.0369(11) Uani 1 1 d . . .
N6 N 0.9829(6) 0.1624(3) 0.39451(15) 0.0434(12) Uani 1 1 d . . .
N7 N 0.8389(6) 0.7707(3) 0.25286(16) 0.0472(13) Uani 1 1 d . . .
N8 N 1.3783(6) 0.6067(3) 0.26082(16) 0.0456(13) Uani 1 1 d . . .
N9 N 0.4818(6) 0.3496(3) 0.26104(15) 0.0375(11) Uani 1 1 d . . .
N10 N 0.9989(6) 0.1803(3) 0.26954(15) 0.0428(13) Uani 1 1 d . . .
N11 N 0.9253(6) 0.7829(3) 0.12114(18) 0.0564(15) Uani 1 1 d . . .
N12 N 1.4379(6) 0.6060(3) 0.13169(16) 0.0421(12) Uani 1 1 d . . .
N13 N 0.5368(6) 0.3623(3) 0.13273(15) 0.0395(12) Uani 1 1 d . . .
N14 N 1.0683(6) 0.2035(3) 0.14241(15) 0.0424(12) Uani 1 1 d . . .
N15 N 0.9232(7) 0.8014(4) -0.01382(18) 0.0599(15) Uani 1 1 d . . .
N16 N 1.4525(6) 0.6378(3) -0.00470(16) 0.0494(13) Uani 1 1 d . . .

loop_
_atom_site_aniso_label
_atom_site_aniso_U_11
_atom_site_aniso_U_22
_atom_site_aniso_U_33
_atom_site_aniso_U_23
_atom_site_aniso_U_13
_atom_site_aniso_U_12
C26A 0.053(5) 0.063(6) 0.069(6) -0.007(5) -0.007(5) -0.038(5)
C27A 0.077(6) 0.045(5) 0.083(6) -0.007(5) 0.006(5) -0.022(5)
C28A 0.079(6) 0.059(5) 0.052(5) -0.018(4) -0.016(5) -0.026(5)
C1A 0.035(4) 0.034(4) 0.026(3) 0.008(3) -0.009(3) -0.014(3)
C2A 0.042(4) 0.034(4) 0.026(3) -0.003(4) -0.007(3) -0.015(4)
C3A 0.049(5) 0.034(4) 0.029(3) -0.002(3) -0.003(4) -0.006(4)
C4A 0.043(4) 0.042(5) 0.027(3) -0.009(4) 0.002(3) 0.002(4)
C5A 0.034(4) 0.044(4) 0.022(3) 0.005(3) 0.000(3) -0.016(4)
C12A 0.038(5) 0.072(6) 0.055(6) 0.011(6) -0.012(4) -0.033(5)
C13A 0.072(7) 0.043(6) 0.069(8) -0.002(5) 0.004(6) -0.023(5)
C14A 0.077(7) 0.078(7) 0.052(5) -0.004(5) -0.019(5) -0.050(6)
C15A 0.065(4) 0.055(4) 0.034(4) 0.012(4) -0.017(3) -0.020(4)
C16A 0.066(4) 0.055(5) 0.040(4) 0.003(4) -0.018(4) -0.029(4)
C17A 0.071(5) 0.055(4) 0.037(3) -0.006(3) -0.011(4) -0.021(4)
C18A 0.065(4) 0.067(4) 0.034(4) 0.000(4) -0.006(4) -0.023(4)
C19A 0.065(4) 0.059(4) 0.032(4) 0.009(4) -0.018(4) -0.036(4)
C26B 0.081(9) 0.085(9) 0.107(9) 0.006(8) -0.011(8) -0.025(7)
C27B 0.059(8) 0.048(7) 0.074(8) -0.001(7) 0.010(7) -0.040(6)
C28B 0.096(8) 0.085(8) 0.085(8) -0.018(7) 0.001(7) -0.035(7)
C1B 0.040(5) 0.037(5) 0.031(4) 0.002(5) -0.006(4) -0.011(5)
C2B 0.029(5) 0.033(5) 0.024(4) -0.004(4) -0.005(5) -0.014(5)
C3B 0.032(5) 0.031(5) 0.021(4) -0.001(4) 0.000(4) -0.013(5)
C4B 0.034(5) 0.031(5) 0.024(4) 0.004(5) 0.001(4) -0.015(5)
C5B 0.038(5) 0.037(5) 0.031(4) 0.007(4) -0.002(5) -0.008(5)
C12B 0.036(8) 0.066(8) 0.059(9) 0.010(8) -0.010(7) -0.020(7)
C13B 0.051(8) 0.037(8) 0.042(8) -0.002(7) 0.011(7) -0.016(6)
C14B 0.039(8) 0.041(8) 0.044(7) 0.009(6) -0.006(6) -0.017(6)
C15B 0.067(5) 0.059(5) 0.037(4) 0.008(4) -0.013(4) -0.025(4)
C16B 0.065(5) 0.055(5) 0.038(4) 0.002(5) -0.017(4) -0.020(5)
C17B 0.055(5) 0.049(5) 0.032(4) -0.004(4) -0.009(5) -0.023(5)
C18B 0.057(5) 0.052(5) 0.035(4) -0.005(4) -0.005(5) -0.021(5)
C19B 0.060(5) 0.059(5) 0.034(5) -0.001(5) -0.007(5) -0.029(4)
C6 0.029(3) 0.042(4) 0.025(3) -0.012(3) 0.004(2) -0.005(3)
C7 0.033(4) 0.051(4) 0.033(3) -0.003(3) 0.000(3) -0.019(3)
C8 0.058(4) 0.026(3) 0.026(3) 0.005(2) -0.006(3) -0.016(3)
C9 0.033(3) 0.035(3) 0.021(3) 0.005(2) -0.009(2) 0.000(3)
C10 0.034(3) 0.025(3) 0.020(3) 0.000(2) -0.001(2) -0.010(2)
C11 0.043(3) 0.044(3) 0.038(3) 0.006(3) -0.008(3) -0.021(3)
C20 0.040(4) 0.031(3) 0.050(4) 0.002(3) 0.009(3) 0.006(3)
C21 0.038(4) 0.046(4) 0.038(4) 0.012(3) -0.001(3) -0.012(3)
C22 0.059(4) 0.029(3) 0.030(3) 0.001(2) -0.008(3) -0.016(3)
C23 0.041(4) 0.032(3) 0.035(3) 0.000(3) -0.009(3) 0.002(3)
C24 0.041(4) 0.031(3) 0.018(3) -0.008(2) 0.001(2) -0.005(3)
C25 0.060(4) 0.041(3) 0.048(3) -0.014(3) 0.006(3) -0.019(3)
C29 0.035(3) 0.019(3) 0.026(3) -0.001(2) -0.004(2) -0.003(2)
C30 0.029(3) 0.039(4) 0.035(3) 0.007(3) 0.002(2) -0.009(3)
C31 0.026(3) 0.033(3) 0.020(3) -0.001(2) -0.004(2) -0.007(2)
C32 0.024(3) 0.030(3) 0.022(3) -0.005(2) -0.001(2) -0.002(2)
C33 0.023(3) 0.029(3) 0.030(3) -0.001(2) 0.001(2) -0.004(2)
C34 0.022(3) 0.025(3) 0.023(3) -0.005(2) -0.001(2) -0.001(2)
C35 0.030(3) 0.026(3) 0.020(3) -0.008(2) 0.000(2) 0.001(2)
C36 0.021(3) 0.033(3) 0.023(3) -0.004(2) -0.003(2) -0.006(2)
C37 0.022(3) 0.026(3) 0.019(3) -0.007(2) 0.001(2) -0.005(2)
C38 0.026(3) 0.026(3) 0.028(3) -0.009(2) -0.001(2) -0.012(2)
C39 0.032(3) 0.025(3) 0.042(3) -0.006(3) 0.006(3) -0.010(3)
C40 0.041(4) 0.025(3) 0.022(3) 0.000(2) -0.005(2) -0.006(3)
C41 0.030(3) 0.019(3) 0.026(3) 0.001(2) -0.007(2) -0.001(2)
C42 0.025(3) 0.026(3) 0.031(3) -0.004(2) 0.004(2) -0.005(2)
C43 0.026(3) 0.022(3) 0.024(3) -0.003(2) -0.003(2) -0.003(2)
C44 0.026(3) 0.025(3) 0.019(3) -0.006(2) -0.003(2) -0.005(2)
C45 0.018(3) 0.030(3) 0.019(3) -0.007(2) 0.000(2) -0.006(2)
C46 0.023(3) 0.028(3) 0.021(3) -0.004(2) -0.004(2) -0.001(2)
C47 0.026(3) 0.024(3) 0.019(3) -0.001(2) 0.001(2) -0.002(2)
C48 0.021(3) 0.029(3) 0.022(3) -0.006(2) 0.001(2) -0.004(2)
C49 0.028(3) 0.028(3) 0.020(3) -0.013(2) 0.001(2) -0.007(2)
C50 0.028(3) 0.027(3) 0.030(3) -0.008(2) 0.002(2) -0.008(2)
C51 0.042(4) 0.027(3) 0.032(3) -0.003(2) 0.009(3) -0.012(3)
C52 0.031(3) 0.027(3) 0.029(3) -0.005(2) 0.001(2) -0.006(3)
C53 0.028(3) 0.028(3) 0.023(3) 0.002(2) 0.000(2) -0.007(2)
C54 0.027(3) 0.027(3) 0.030(3) 0.001(2) -0.006(2) -0.012(3)
C55 0.025(3) 0.028(3) 0.021(3) -0.004(2) 0.001(2) -0.007(2)
C56 0.024(3) 0.024(3) 0.020(3) -0.006(2) -0.003(2) -0.003(2)
C57 0.019(3) 0.026(3) 0.029(3) -0.008(2) -0.003(2) -0.001(2)
C58 0.025(3) 0.027(3) 0.019(3) -0.002(2) -0.003(2) -0.002(2)
C59 0.020(3) 0.023(3) 0.026(3) -0.001(2) -0.006(2) 0.003(2)
C60 0.018(3) 0.029(3) 0.027(3) -0.005(2) -0.002(2) -0.003(2)
C61 0.020(3) 0.019(3) 0.023(3) -0.001(2) -0.001(2) -0.002(2)
C62 0.022(3) 0.024(3) 0.028(3) 0.002(2) -0.003(2) -0.002(2)
C63 0.034(3) 0.024(3) 0.047(4) 0.001(3) 0.004(3) -0.009(3)
C64 0.030(3) 0.025(3) 0.027(3) 0.006(2) -0.002(2) -0.004(2)
C65 0.040(4) 0.022(3) 0.024(3) 0.000(2) 0.000(2) -0.011(3)
C66 0.032(3) 0.027(3) 0.025(3) -0.006(2) 0.007(2) -0.005(3)
C67 0.029(3) 0.024(3) 0.026(3) -0.003(2) 0.000(2) -0.006(2)
C68 0.019(3) 0.024(3) 0.021(3) -0.005(2) -0.002(2) -0.002(2)
C69 0.018(3) 0.036(3) 0.028(3) -0.003(2) 0.000(2) -0.003(2)
C70 0.026(3) 0.028(3) 0.026(3) 0.001(2) 0.000(2) -0.002(2)
C71 0.026(3) 0.032(3) 0.024(3) -0.004(2) -0.003(2) 0.001(2)
C72 0.023(3) 0.036(3) 0.025(3) -0.002(2) -0.001(2) -0.003(2)
C73 0.030(3) 0.030(3) 0.021(3) -0.001(2) -0.002(2) -0.004(2)
C74 0.027(3) 0.035(3) 0.026(3) 0.002(2) 0.000(2) -0.008(3)
C75 0.036(4) 0.035(3) 0.035(3) 0.006(3) -0.002(3) -0.009(3)
C76 0.041(4) 0.039(4) 0.029(3) 0.007(3) -0.002(3) -0.009(3)
Fe1 0.0319(5) 0.0274(4) 0.0237(4) 0.0003(3) -0.0047(3) -0.0059(4)
Fe2 0.0490(6) 0.0438(5) 0.0271(5) 0.0043(4) -0.0091(4) -0.0216(4)
N1 0.030(3) 0.036(3) 0.046(3) -0.002(2) 0.003(2) -0.008(2)
N2 0.042(3) 0.052(4) 0.075(4) 0.021(3) -0.004(3) -0.005(3)
N3 0.045(3) 0.034(3) 0.065(4) -0.001(3) 0.001(3) -0.005(3)
N4 0.033(3) 0.050(3) 0.056(3) 0.000(3) -0.001(2) -0.012(3)
N5 0.031(3) 0.034(3) 0.044(3) 0.003(2) -0.001(2) -0.006(2)
N6 0.039(3) 0.040(3) 0.048(3) 0.006(2) 0.006(2) 0.000(2)
N7 0.052(3) 0.028(3) 0.059(3) 0.000(2) 0.006(3) -0.004(3)
N8 0.038(3) 0.048(3) 0.052(3) -0.001(2) 0.003(2) -0.014(3)
N9 0.033(3) 0.042(3) 0.040(3) 0.000(2) 0.000(2) -0.011(2)
N10 0.048(3) 0.032(3) 0.044(3) 0.001(2) -0.017(2) 0.001(2)
N11 0.046(3) 0.034(3) 0.087(4) 0.018(3) -0.001(3) -0.006(3)
N12 0.029(3) 0.039(3) 0.056(3) 0.008(2) 0.002(2) -0.006(2)
N13 0.032(3) 0.041(3) 0.047(3) 0.000(2) 0.001(2) -0.012(2)
N14 0.043(3) 0.030(3) 0.049(3) 0.002(2) 0.011(2) 0.005(2)
N15 0.065(4) 0.045(3) 0.067(4) 0.015(3) -0.014(3) -0.007(3)
N16 0.042(3) 0.056(3) 0.050(3) 0.007(3) 0.006(3) -0.012(3)

loop_
_atom_type_symbol
_atom_type_description
_atom_type_scat_dispersion_real
_atom_type_scat_dispersion_imag
_atom_type_scat_source
C C 0.0033 0.0016 'International Tables Vol C Tables 4.2.6.8 and 6.1.1.4'
H H 0.0000 0.0000 'International Tables Vol C Tables 4.2.6.8 and 6.1.1.4'
N N 0.0061 0.0033 'International Tables Vol C Tables 4.2.6.8 and 6.1.1.4'
Fe Fe 0.3463 0.8444 'International Tables Vol C Tables 4.2.6.8 and 6.1.1.4'

loop_
_geom_angle_atom_site_label_1
_geom_angle_atom_site_label_2
_geom_angle_atom_site_label_3
_geom_angle
C25 C26A H26A 109.5
C25 C26A H26B 109.5
H26A C26A H26B 109.5
C25 C26A H26C 109.5
H26A C26A H26C 109.5
H26B C26A H26C 109.5
C25 C27A H27A 109.5
C25 C27A H27B 109.5
H27A C27A H27B 109.5
C25 C27A H27C 109.5
H27A C27A H27C 109.5
H27B C27A H27C 109.5
C25 C28A H28A 109.5
C25 C28A H28B 109.5
H28A C28A H28B 109.5
C25 C28A H28C 109.5
H28A C28A H28C 109.5
H28B C28A H28C 109.5
C5A C1A C2A 108.1(7)
C5A C1A Fe1 70.6(5)
C2A C1A Fe1 70.1(5)
C5A C1A H1A 126.0
C2A C1A H1A 126.0
Fe1 C1A H1A 124.9
C3A C2A C1A 107.4(8)
C3A C2A Fe1 68.5(5)
C1A C2A Fe1 71.3(5)
C3A C2A H2A 126.3
C1A C2A H2A 126.3
Fe1 C2A H2A 125.4
C2A C3A C4A 108.8(8)
C2A C3A Fe1 72.3(5)
C4A C3A Fe1 70.6(5)
C2A C3A H3A 125.6
C4A C3A H3A 125.6
Fe1 C3A H3A 123.0
C5A C4A C3A 107.3(8)
C5A C4A Fe1 72.5(5)
C3A C4A Fe1 69.7(5)
C5A C4A H4A 126.3
C3A C4A H4A 126.3
Fe1 C4A H4A 123.1
C4A C5A C1A 108.4(8)
C4A C5A Fe1 68.7(5)
C1A C5A Fe1 70.9(5)
C4A C5A H5A 125.8
C1A C5A H5A 125.8
Fe1 C5A H5A 126.2
C11 C12A H12A 109.5
C11 C12A H12B 109.5
H12A C12A H12B 109.5
C11 C12A H12C 109.5
H12A C12A H12C 109.5
H12B C12A H12C 109.5
C11 C13A H13A 109.5
C11 C13A H13B 109.5
H13A C13A H13B 109.5
C11 C13A H13C 109.5
H13A C13A H13C 109.5
H13B C13A H13C 109.5
C11 C14A H14A 109.5
C11 C14A H14B 109.5
H14A C14A H14B 109.5
C11 C14A H14C 109.5
H14A C14A H14C 109.5
H14B C14A H14C 109.5
C19A C15A C16A 106.8(9)
C19A C15A Fe2 69.0(6)
C16A C15A Fe2 67.5(5)
C19A C15A H15A 126.6
C16A C15A H15A 126.6
Fe2 C15A H15A 128.4
C17A C16A C15A 110.5(9)
C17A C16A Fe2 68.7(6)
C15A C16A Fe2 73.4(5)
C17A C16A H16A 124.8
C15A C16A H16A 124.8
Fe2 C16A H16A 124.8
C16A C17A C18A 104.9(10)
C16A C17A Fe2 71.2(6)
C18A C17A Fe2 69.4(9)
C16A C17A H17A 127.5
C18A C17A H17A 127.5
Fe2 C17A H17A 123.5
C19A C18A C17A 110.3(10)
C19A C18A Fe2 72.9(9)
C17A C18A Fe2 69.9(8)
C19A C18A H18A 124.8
C17A C18A H18A 124.8
Fe2 C18A H18A 123.9
C18A C19A C15A 107.5(10)
C18A C19A Fe2 67.4(9)
C15A C19A Fe2 72.4(6)
C18A C19A H19A 126.3
C15A C19A H19A 126.3
Fe2 C19A H19A 125.5
C25 C26B H26D 109.5
C25 C26B H26E 109.5
H26D C26B H26E 109.5
C25 C26B H26F 109.5
H26D C26B H26F 109.5
H26E C26B H26F 109.5
C25 C27B H27D 109.5
C25 C27B H27E 109.5
H27D C27B H27E 109.5
C25 C27B H27F 109.5
H27D C27B H27F 109.5
H27E C27B H27F 109.5
C25 C28B H28D 109.5
C25 C28B H28E 109.5
H28D C28B H28E 109.5
C25 C28B H28F 109.5
H28D C28B H28F 109.5
H28E C28B H28F 109.5
C5B C1B C2B 108.8(15)
C5B C1B Fe1 69.2(10)
C2B C1B Fe1 72.7(10)
C5B C1B H1B 125.6
C2B C1B H1B 125.6
Fe1 C1B H1B 124.1
C3B C2B C1B 107.2(15)
C3B C2B Fe1 70.3(10)
C1B C2B Fe1 66.3(10)
C3B C2B H2B 126.4
C1B C2B H2B 126.4
Fe1 C2B H2B 128.6
C2B C3B C4B 108.4(14)
C2B C3B Fe1 69.7(10)
C4B C3B Fe1 68.3(10)
C2B C3B H3B 125.8
C4B C3B H3B 125.8
Fe1 C3B H3B 127.7
C5B C4B C3B 108.1(14)
C5B C4B Fe1 67.5(10)
C3B C4B Fe1 71.3(10)
C5B C4B H4B 126.0
C3B C4B H4B 126.0
Fe1 C4B H4B 126.9
C4B C5B C1B 107.4(15)
C4B C5B Fe1 71.3(10)
C1B C5B Fe1 69.0(11)
C4B C5B H5B 126.3
C1B C5B H5B 126.3
Fe1 C5B H5B 125.0
C11 C12B H12D 109.5
C11 C12B H12E 109.5
H12D C12B H12E 109.5
C11 C12B H12F 109.5
H12D C12B H12F 109.5
H12E C12B H12F 109.5
C11 C13B H13D 109.5
C11 C13B H13E 109.5
H13D C13B H13E 109.5
C11 C13B H13F 109.5
H13D C13B H13F 109.5
H13E C13B H13F 109.5
C11 C14B H14D 109.5
C11 C14B H14E 109.5
H14D C14B H14E 109.5
C11 C14B H14F 109.5
H14D C14B H14F 109.5
H14E C14B H14F 109.5
C19B C15B C16B 114(2)
C19B C15B Fe2 72.7(19)
C16B C15B Fe2 69.1(14)
C19B C15B H15B 123.1
C16B C15B H15B 123.1
Fe2 C15B H15B 126.8
C15B C16B C17B 104.2(19)
C15B C16B Fe2 71.4(14)
C17B C16B Fe2 74.3(12)
C15B C16B H16B 127.9
C17B C16B H16B 127.9
Fe2 C16B H16B 118.7
C16B C17B C18B 108.2(17)
C16B C17B Fe2 66.8(12)
C18B C17B Fe2 72.2(11)
C16B C17B H17B 125.9
C18B C17B H17B 125.9
Fe2 C17B H17B 126.6
C17B C18B C19B 110.8(17)
C17B C18B Fe2 69.9(11)
C19B C18B Fe2 69.3(16)
C17B C18B H18B 124.6
C19B C18B H18B 124.6
Fe2 C18B H18B 127.8
C15B C19B C18B 102.3(19)
C15B C19B Fe2 68.6(17)
C18B C19B Fe2 72.6(14)
C15B C19B H19B 128.8
C18B C19B H19B 128.8
Fe2 C19B H19B 122.0
C7 C6 C10 109.1(5)
C7 C6 Fe1 69.8(3)
C10 C6 Fe1 71.8(3)
C7 C6 H6 125.4
C10 C6 H6 125.4
Fe1 C6 H6 125.4
C6 C7 C8 107.7(5)
C6 C7 Fe1 70.8(3)
C8 C7 Fe1 70.1(3)
C6 C7 H7 126.1
C8 C7 H7 126.1
Fe1 C7 H7 126.1
C7 C8 C9 107.6(5)
C7 C8 Fe1 70.1(3)
C9 C8 Fe1 70.8(3)
C7 C8 H8 126.2
C9 C8 H8 126.2
Fe1 C8 H8 126.2
C10 C9 C8 109.4(5)
C10 C9 Fe1 71.9(3)
C8 C9 Fe1 69.4(3)
C10 C9 H9 125.3
C8 C9 H9 125.3
Fe1 C9 H9 125.3
C9 C10 C6 106.2(5)
C9 C10 C11 126.0(5)
C6 C10 C11 127.7(5)
C9 C10 Fe1 69.2(3)
C6 C10 Fe1 68.6(3)
C11 C10 Fe1 130.1(3)
C10 C11 C12B 112.9(13)
C10 C11 C13A 112.1(8)
C12B C11 C13A 121.0(13)
C10 C11 C13B 111.8(14)
C12B C11 C13B 108.1(16)
C13A C11 C13B 17.3(13)
C10 C11 C12A 109.6(7)
C12B C11 C12A 19.4(10)
C13A C11 C12A 108.3(8)
C13B C11 C12A 93.0(12)
C10 C11 C14A 107.9(5)
C12B C11 C14A 88.8(10)
C13A C11 C14A 111.1(8)
C13B C11 C14A 125.2(13)
C12A C11 C14A 107.8(7)
C10 C11 C14B 105.8(9)
C12B C11 C14B 113.0(12)
C13A C11 C14B 88.6(9)
C13B C11 C14B 105.0(13)
C12A C11 C14B 130.4(9)
C14A C11 C14B 26.4(8)
C24 C20 C21 109.9(5)
C24 C20 Fe2 71.8(3)
C21 C20 Fe2 69.3(3)
C24 C20 H20 125.1
C21 C20 H20 125.1
Fe2 C20 H20 125.1
C22 C21 C20 106.4(5)
C22 C21 Fe2 69.6(3)
C20 C21 Fe2 70.5(3)
C22 C21 H21 126.8
C20 C21 H21 126.8
Fe2 C21 H21 126.8
C23 C22 C21 108.1(5)
C23 C22 Fe2 71.0(3)
C21 C22 Fe2 70.1(3)
C23 C22 H22 125.9
C21 C22 H22 125.9
Fe2 C22 H22 125.9
C22 C23 C24 109.4(5)
C22 C23 Fe2 69.2(3)
C24 C23 Fe2 71.7(3)
C22 C23 H23 125.3
C24 C23 H23 125.3
Fe2 C23 H23 125.3
C20 C24 C23 106.2(5)
C20 C24 C25 127.5(5)
C23 C24 C25 126.2(5)
C20 C24 Fe2 68.9(3)
C23 C24 Fe2 68.9(3)
C25 C24 Fe2 129.7(3)
C27A C25 C24 114.1(6)
C27A C25 C26B 127.7(11)
C24 C25 C26B 115.7(10)
C27A C25 C28B 60.3(9)
C24 C25 C28B 102.0(9)
C26B C25 C28B 121.5(13)
C27A C25 C27B 39.9(7)
C24 C25 C27B 107.7(7)
C26B C25 C27B 108.1(12)
C28B C25 C27B 100.2(12)
C27A C25 C26A 109.5(7)
C24 C25 C26A 110.1(5)
C26B C25 C26A 37.0(9)
C28B C25 C26A 147.3(9)
C27B C25 C26A 76.0(8)
C27A C25 C28A 110.6(6)
C24 C25 C28A 106.2(5)
C26B C25 C28A 69.4(10)
C28B C25 C28A 57.6(9)
C27B C25 C28A 142.8(9)
C26A C25 C28A 106.1(6)
N1 C29 C31 177.8(6)
N2 C30 C31 179.2(6)
C32 C31 C29 123.1(4)
C32 C31 C30 122.4(5)
C29 C31 C30 114.4(5)
C31 C32 C33 120.8(4)
C31 C32 C34 121.3(4)
C33 C32 C34 117.9(5)
C35 C33 C32 120.7(5)
C35 C33 H33 119.6
C32 C33 H33 119.6
C36 C34 C32 121.1(4)
C36 C34 H34 119.5
C32 C34 H34 119.5
C33 C35 C37 122.0(4)
C33 C35 H35 119.0
C37 C35 H35 119.0
C34 C36 C37 121.8(4)
C34 C36 H36 119.1
C37 C36 H36 119.1
C38 C37 C35 121.9(4)
C38 C37 C36 121.6(4)
C35 C37 C36 116.5(4)
C37 C38 C40 121.8(5)
C37 C38 C39 123.7(5)
C40 C38 C39 114.5(4)
N3 C39 C38 177.6(6)
N4 C40 C38 178.9(6)
N5 C41 C43 178.2(6)
N6 C42 C43 178.5(6)
C44 C43 C42 122.4(4)
C44 C43 C41 122.3(4)
C42 C43 C41 115.3(4)
C43 C44 C46 121.6(4)
C43 C44 C45 121.2(4)
C46 C44 C45 117.2(4)
C47 C45 C44 121.4(4)
C47 C45 H45 119.3
C44 C45 H45 119.3
C48 C46 C44 121.8(4)
C48 C46 H46 119.1
C44 C46 H46 119.1
C45 C47 C49 121.7(4)
C45 C47 H47 119.2
C49 C47 H47 119.2
C46 C48 C49 120.9(4)
C46 C48 H48 119.6
C49 C48 H48 119.6
C50 C49 C47 121.5(4)
C50 C49 C48 121.5(4)
C47 C49 C48 117.0(4)
C49 C50 C51 121.7(4)
C49 C50 C52 121.8(5)
C51 C50 C52 116.5(5)
N7 C51 C50 179.8(7)
N8 C52 C50 179.8(6)
N9 C53 C55 176.2(6)
N10 C54 C55 177.8(6)
C56 C55 C54 122.8(4)
C56 C55 C53 123.1(4)
C54 C55 C53 114.0(4)
C55 C56 C58 121.3(4)
C55 C56 C57 121.8(4)
C58 C56 C57 116.9(4)
C59 C57 C56 121.3(4)
C59 C57 H57 119.3
C56 C57 H57 119.3
C60 C58 C56 122.0(4)
C60 C58 H58 119.0
C56 C58 H58 119.0
C57 C59 C61 121.4(4)
C57 C59 H59 119.3
C61 C59 H59 119.3
C58 C60 C61 120.8(4)
C58 C60 H60 119.6
C61 C60 H60 119.6
C62 C61 C59 121.9(4)
C62 C61 C60 120.7(4)
C59 C61 C60 117.5(4)
C61 C62 C63 122.5(4)
C61 C62 C64 122.2(4)
C63 C62 C64 115.3(4)
N11 C63 C62 177.3(6)
N12 C64 C62 177.7(6)
N13 C65 C67 177.5(6)
N14 C66 C67 178.7(6)
C68 C67 C66 122.6(4)
C68 C67 C65 122.8(4)
C66 C67 C65 114.6(4)
C67 C68 C69 121.4(4)
C67 C68 C70 121.2(4)
C69 C68 C70 117.4(4)
C71 C69 C68 121.0(4)
C71 C69 H69 119.5
C68 C69 H69 119.5
C72 C70 C68 121.2(5)
C72 C70 H70 119.4
C68 C70 H70 119.4
C69 C71 C73 122.4(5)
C69 C71 H71 118.8
C73 C71 H71 118.8
C70 C72 C73 121.7(5)
C70 C72 H72 119.2
C73 C72 H72 119.2
C74 C73 C71 122.0(5)
C74 C73 C72 121.7(5)
C71 C73 C72 116.3(5)
C73 C74 C75 123.1(5)
C73 C74 C76 122.2(5)
C75 C74 C76 114.7(5)
N15 C75 C74 178.8(7)
N16 C76 C74 178.5(6)
C1B Fe1 C5B 41.9(4)
C1B Fe1 C3A 52.8(6)
C5B Fe1 C3A 69.5(6)
C1B Fe1 C4A 68.6(6)
C5B Fe1 C4A 53.5(5)
C3A Fe1 C4A 39.7(2)
C1B Fe1 C7 113.2(6)
C5B Fe1 C7 142.3(6)
C3A Fe1 C7 123.1(4)
C4A Fe1 C7 158.8(4)
C1B Fe1 C8 139.8(7)
C5B Fe1 C8 177.8(6)
C3A Fe1 C8 110.1(3)
C4A Fe1 C8 124.8(3)
C7 Fe1 C8 39.8(2)
C1B Fe1 C4B 69.3(8)
C5B Fe1 C4B 41.2(4)
C3A Fe1 C4B 56.0(5)
C4A Fe1 C4B 18.8(4)
C7 Fe1 C4B 176.4(6)
C8 Fe1 C4B 136.7(6)
C1B Fe1 C6 114.3(6)
C5B Fe1 C6 114.9(6)
C3A Fe1 C6 157.3(4)
C4A Fe1 C6 161.0(4)
C7 Fe1 C6 39.47(19)
C8 Fe1 C6 66.3(2)
C4B Fe1 C6 142.5(5)
C1B Fe1 C9 179.5(7)
C5B Fe1 C9 138.7(7)
C3A Fe1 C9 127.1(3)
C4A Fe1 C9 111.6(3)
C7 Fe1 C9 66.4(2)
C8 Fe1 C9 39.72(19)
C4B Fe1 C9 111.1(5)
C6 Fe1 C9 65.7(2)
C1B Fe1 C2A 18.1(5)
C5B Fe1 C2A 56.1(6)
C3A Fe1 C2A 39.1(2)
C4A Fe1 C2A 65.9(4)
C7 Fe1 C2A 108.8(3)
C8 Fe1 C2A 125.1(3)
C4B Fe1 C2A 72.8(5)
C6 Fe1 C2A 122.9(3)
C9 Fe1 C2A 161.5(3)
C1B Fe1 C2B 41.0(4)
C5B Fe1 C2B 69.4(8)
C3A Fe1 C2B 17.5(4)
C4A Fe1 C2B 54.5(5)
C7 Fe1 C2B 111.8(5)
C8 Fe1 C2B 111.0(6)
C4B Fe1 C2B 68.2(7)
C6 Fe1 C2B 140.4(5)
C9 Fe1 C2B 138.8(6)
C2A Fe1 C2B 24.2(4)
C1B Fe1 C5A 54.7(6)
C5B Fe1 C5A 18.0(5)
C3A Fe1 C5A 65.2(4)
C4A Fe1 C5A 38.8(2)
C7 Fe1 C5A 159.7(4)
C8 Fe1 C5A 159.9(3)
C4B Fe1 C5A 23.8(4)
C6 Fe1 C5A 126.0(3)
C9 Fe1 C5A 125.8(3)
C2A Fe1 C5A 64.8(4)
C2B Fe1 C5A 70.8(5)
C18A Fe2 C17A 40.7(3)
C18A Fe2 C22 134.0(4)
C17A Fe2 C22 111.2(4)
C18A Fe2 C21 169.0(3)
C17A Fe2 C21 128.7(3)
C22 Fe2 C21 40.3(2)
C18A Fe2 C16A 66.1(5)
C17A Fe2 C16A 40.1(2)
C22 Fe2 C16A 119.8(3)
C21 Fe2 C16A 107.3(4)
C18A Fe2 C16B 60.3(7)
C17A Fe2 C16B 47.1(7)
C22 Fe2 C16B 135.9(5)
C21 Fe2 C16B 115.9(7)
C16A Fe2 C16B 16.8(5)
C18A Fe2 C20 150.8(3)
C17A Fe2 C20 165.2(3)
C22 Fe2 C20 66.8(2)
C21 Fe2 C20 40.2(2)
C16A Fe2 C20 126.9(3)
C16B Fe2 C20 123.3(7)
C18A Fe2 C23 114.7(4)
C17A Fe2 C23 122.8(3)
C22 Fe2 C23 39.78(19)
C21 Fe2 C23 67.1(2)
C16A Fe2 C23 154.6(3)
C16B Fe2 C23 169.6(6)
C20 Fe2 C23 65.8(2)
C18A Fe2 C19A 39.7(2)
C17A Fe2 C19A 67.9(4)
C22 Fe2 C19A 171.1(3)
C21 Fe2 C19A 147.3(3)
C16A Fe2 C19A 65.7(4)
C16B Fe2 C19A 50.4(6)
C20 Fe2 C19A 116.5(3)
C23 Fe2 C19A 132.6(3)
C18A Fe2 C15B 36.3(8)
C17A Fe2 C15B 57.6(7)
C22 Fe2 C15B 168.5(7)
C21 Fe2 C15B 147.3(6)
C16A Fe2 C15B 54.2(6)
C16B Fe2 C15B 39.6(4)
C20 Fe2 C15B 124.6(7)
C23 Fe2 C15B 141.8(5)
C19A Fe2 C15B 11.9(7)
C18A Fe2 C24 121.4(4)
C17A Fe2 C24 154.9(3)
C22 Fe2 C24 67.0(2)
C21 Fe2 C24 67.4(2)
C16A Fe2 C24 163.6(3)
C16B Fe2 C24 150.7(5)
C20 Fe2 C24 39.29(19)
C23 Fe2 C24 39.41(18)
C19A Fe2 C24 109.8(3)
C15B Fe2 C24 121.7(6)
C18A Fe2 C15A 65.7(5)
C17A Fe2 C15A 67.2(4)
C22 Fe2 C15A 150.0(3)
C21 Fe2 C15A 115.4(3)
C16A Fe2 C15A 39.1(2)
C16B Fe2 C15A 23.2(5)
C20 Fe2 C15A 106.7(3)
C23 Fe2 C15A 166.2(3)
C19A Fe2 C15A 38.7(2)
C15B Fe2 C15A 32.4(6)
C24 Fe2 C15A 127.6(3)

loop_
_geom_bond_atom_site_label_1
_geom_bond_atom_site_label_2
_geom_bond_distance
C26A C25 1.552(7)
C26A H26A 0.9800
C26A H26B 0.9800
C26A H26C 0.9800
C27A C25 1.503(7)
C27A H27A 0.9800
C27A H27B 0.9800
C27A H27C 0.9800
C28A C25 1.553(6)
C28A H28A 0.9800
C28A H28B 0.9800
C28A H28C 0.9800
C1A C5A 1.393(8)
C1A C2A 1.396(8)
C1A Fe1 2.116(8)
C1A H1A 0.9500
C2A C3A 1.391(8)
C2A Fe1 2.101(9)
C2A H2A 0.9500
C3A C4A 1.397(8)
C3A Fe1 2.052(10)
C3A H3A 0.9500
C4A C5A 1.389(8)
C4A Fe1 2.064(10)
C4A H4A 0.9500
C5A Fe1 2.113(9)
C5A H5A 0.9500
C12A C11 1.540(7)
C12A H12A 0.9800
C12A H12B 0.9800
C12A H12C 0.9800
C13A C11 1.536(7)
C13A H13A 0.9800
C13A H13B 0.9800
C13A H13C 0.9800
C14A C11 1.545(7)
C14A H14A 0.9800
C14A H14B 0.9800
C14A H14C 0.9800
C15A C19A 1.403(8)
C15A C16A 1.409(8)
C15A Fe2 2.140(9)
C15A H15A 0.9500
C16A C17A 1.404(9)
C16A Fe2 2.064(10)
C16A H16A 0.9500
C17A C18A 1.410(9)
C17A Fe2 2.031(11)
C17A H17A 0.9500
C18A C19A 1.400(8)
C18A Fe2 2.025(18)
C18A H18A 0.9500
C19A Fe2 2.097(13)
C19A H19A 0.9500
C26B C25 1.515(8)
C26B H26D 0.9800
C26B H26E 0.9800
C26B H26F 0.9800
C27B C25 1.538(8)
C27B H27D 0.9800
C27B H27E 0.9800
C27B H27F 0.9800
C28B C25 1.534(8)
C28B H28D 0.9800
C28B H28E 0.9800
C28B H28F 0.9800
C1B C5B 1.447(13)
C1B C2B 1.449(13)
C1B Fe1 2.024(19)
C1B H1B 0.9500
C2B C3B 1.446(13)
C2B Fe1 2.111(18)
C2B H2B 0.9500
C3B C4B 1.451(13)
C3B Fe1 2.118(17)
C3B H3B 0.9500
C4B C5B 1.446(13)
C4B Fe1 2.078(18)
C4B H4B 0.9500
C5B Fe1 2.03(2)
C5B H5B 0.9500
C12B C11 1.534(8)
C12B H12D 0.9800
C12B H12E 0.9800
C12B H12F 0.9800
C13B C11 1.540(8)
C13B H13D 0.9800
C13B H13E 0.9800
C13B H13F 0.9800
C14B C11 1.547(8)
C14B H14D 0.9800
C14B H14E 0.9800
C14B H14F 0.9800
C15B C19B 1.412(14)
C15B C16B 1.413(14)
C15B Fe2 2.10(3)
C15B H15B 0.9500
C16B C17B 1.414(14)
C16B Fe2 2.07(2)
C16B H16B 0.9500
C17B C18B 1.420(13)
C17B Fe2 2.17(2)
C17B H17B 0.9500
C18B C19B 1.420(14)
C18B Fe2 2.199(19)
C18B H18B 0.9500
C19B Fe2 2.16(3)
C19B H19B 0.9500
C6 C7 1.400(7)
C6 C10 1.422(6)
C6 Fe1 2.079(5)
C6 H6 1.0000
C7 C8 1.405(7)
C7 Fe1 2.066(5)
C7 H7 1.0000
C8 C9 1.410(7)
C8 Fe1 2.066(5)
C8 H8 1.0000
C9 C10 1.400(6)
C9 Fe1 2.084(5)
C9 H9 1.0000
C10 C11 1.508(7)
C10 Fe1 2.120(5)
C20 C24 1.409(7)
C20 C21 1.422(7)
C20 Fe2 2.076(5)
C20 H20 1.0000
C21 C22 1.419(7)
C21 Fe2 2.061(5)
C21 H21 1.0000
C22 C23 1.405(7)
C22 Fe2 2.054(5)
C22 H22 1.0000
C23 C24 1.413(7)
C23 Fe2 2.077(5)
C23 H23 1.0000
C24 C25 1.512(7)
C24 Fe2 2.114(5)
C29 N1 1.145(6)
C29 C31 1.425(7)
C30 N2 1.151(6)
C30 C31 1.425(7)
C31 C32 1.389(6)
C32 C33 1.430(6)
C32 C34 1.436(6)
C33 C35 1.351(6)
C33 H33 0.9500
C34 C36 1.345(6)
C34 H34 0.9500
C35 C37 1.440(6)
C35 H35 0.9500
C36 C37 1.440(6)
C36 H36 0.9500
C37 C38 1.371(6)
C38 C40 1.434(7)
C38 C39 1.438(7)
C39 N3 1.128(6)
C40 N4 1.155(6)
C41 N5 1.158(6)
C41 C43 1.422(7)
C42 N6 1.155(6)
C42 C43 1.406(6)
C43 C44 1.401(6)
C44 C46 1.420(6)
C44 C45 1.422(6)
C45 C47 1.347(6)
C45 H45 0.9500
C46 C48 1.352(6)
C46 H46 0.9500
C47 C49 1.424(6)
C47 H47 0.9500
C48 C49 1.433(6)
C48 H48 0.9500
C49 C50 1.393(6)
C50 C51 1.422(7)
C50 C52 1.428(7)
C51 N7 1.142(6)
C52 N8 1.151(6)
C53 N9 1.140(6)
C53 C55 1.441(7)
C54 N10 1.138(6)
C54 C55 1.431(7)
C55 C56 1.380(6)
C56 C58 1.427(6)
C56 C57 1.439(6)
C57 C59 1.350(6)
C57 H57 0.9500
C58 C60 1.351(6)
C58 H58 0.9500
C59 C61 1.431(6)
C59 H59 0.9500
C60 C61 1.435(6)
C60 H60 0.9500
C61 C62 1.389(6)
C62 C63 1.422(7)
C62 C64 1.428(7)
C63 N11 1.137(6)
C64 N12 1.144(6)
C65 N13 1.136(6)
C65 C67 1.439(7)
C66 N14 1.144(6)
C66 C67 1.432(6)
C67 C68 1.386(6)
C68 C69 1.429(6)
C68 C70 1.435(6)
C69 C71 1.344(6)
C69 H69 0.9500
C70 C72 1.349(6)
C70 H70 0.9500
C71 C73 1.433(6)
C71 H71 0.9500
C72 C73 1.438(6)
C72 H72 0.9500
C73 C74 1.378(6)
C74 C75 1.428(7)
C74 C76 1.427(7)
C75 N15 1.138(6)
C76 N16 1.151(6)
